data_1542859
loop_
_publ_author_name
'Mukherjee, Arijit'
'Dixit, Karuna'
'Sarma, Siddhartha P.'
'Desiraju, Gautam R.'

_publ_section_title
;
 Aniline--phenol recognition: from solution through supramolecular
 synthons to cocrystals
;
_journal_coeditor_code BI5032
_journal_issue 4
_journal_name_full IUCrJ
_journal_page_first 228
_journal_page_last 239
_journal_paper_doi 10.1107/S2052252514012081
_journal_volume 1
_journal_year 2014
_chemical_formula_moiety 'C7 H6 O4, C7 H8 N2 O'
_chemical_formula_sum 'C14 H14 N2 O5'
_chemical_formula_weight 290.27
_space_group_IT_number 2
_symmetry_cell_setting triclinic
_symmetry_space_group_name_Hall '-P 1'
_symmetry_space_group_name_H-M 'P -1'
_atom_sites_solution_hydrogens geom
_atom_sites_solution_primary direct
_atom_sites_solution_secondary difmap
_audit_creation_method SHELXL-97
_cell_angle_alpha 77.081(6)
_cell_angle_beta 86.975(6)
_cell_angle_gamma 81.302(6)
_cell_formula_units_Z 2
_cell_length_a 4.760(2)
_cell_length_b 11.501(6)
_cell_length_c 12.539(6)
_cell_measurement_reflns_used 5373
_cell_measurement_temperature 150(2)
_cell_measurement_theta_max 27.7
_cell_measurement_theta_min 3.3
_cell_volume 661.2(5)
_computing_cell_refinement
;
CrystalClear-SM Expert 2.0 r4 (Rigaku, 2009)
;
_computing_data_collection
;
CrystalClear-SM Expert 2.0 r4 (Rigaku, 2009)
;
_computing_data_reduction
;
CrystalClear-SM Expert 2.0 r4 (Rigaku, 2009)
;
_computing_structure_refinement 'SHELXL-97 (Sheldrick, 2008)'
_computing_structure_solution 'SHELXL-97 (Sheldrick, 2008)'
_diffrn_ambient_temperature 150(2)
_diffrn_detector CCD
_diffrn_detector_area_resol_mean 13.6612
_diffrn_measured_fraction_theta_full 0.998
_diffrn_measured_fraction_theta_max 0.998
_diffrn_measurement_device
;
XtaLABmini: Fixed Chi 2 circle
;
_diffrn_measurement_device_type
;
Rigaku Mercury375R (2x2 bin mode)
;
_diffrn_measurement_specimen_support Fiber
_diffrn_radiation_monochromator 'Graphite Monochromator'
_diffrn_radiation_source 'fine-focus sealed tube'
_diffrn_radiation_type MoK\a
_diffrn_radiation_wavelength 0.71073
_diffrn_reflns_av_R_equivalents 0.0210
_diffrn_reflns_av_sigmaI/netI 0.0259
_diffrn_reflns_limit_h_max 6
_diffrn_reflns_limit_h_min -6
_diffrn_reflns_limit_k_max 14
_diffrn_reflns_limit_k_min -14
_diffrn_reflns_limit_l_max 16
_diffrn_reflns_limit_l_min -16
_diffrn_reflns_number 6973
_diffrn_reflns_theta_full 27.47
_diffrn_reflns_theta_max 27.47
_diffrn_reflns_theta_min 3.33
_exptl_absorpt_coefficient_mu 0.112
_exptl_absorpt_correction_T_max 1.000
_exptl_absorpt_correction_T_min 0.837
_exptl_absorpt_correction_type multi-scan
_exptl_absorpt_process_details 'Jacobson, R. (1998) Private communication'
_exptl_crystal_density_diffrn 1.458
_exptl_crystal_density_method 'not measured'
_exptl_crystal_F_000 304
_exptl_crystal_size_max 0.3
_exptl_crystal_size_mid 0.2
_exptl_crystal_size_min 0.1
_refine_diff_density_max 0.277
_refine_diff_density_min -0.280
_refine_diff_density_rms 0.054
_refine_ls_extinction_method none
_refine_ls_goodness_of_fit_ref 1.035
_refine_ls_hydrogen_treatment mixed
_refine_ls_matrix_type full
_refine_ls_number_parameters 218
_refine_ls_number_reflns 3013
_refine_ls_number_restraints 0
_refine_ls_restrained_S_all 1.035
_refine_ls_R_factor_all 0.0503
_refine_ls_R_factor_gt 0.0402
_refine_ls_shift/su_max 0.000
_refine_ls_shift/su_mean 0.000
_refine_ls_structure_factor_coef Fsqd
_refine_ls_weighting_details 'calc w=1/[\s^2^(Fo^2^)+(0.0573P)^2^+0.2205P] where P=(Fo^2^+2Fc^2^)/3'
_refine_ls_weighting_scheme calc
_refine_ls_wR_factor_gt 0.1021
_refine_ls_wR_factor_ref 0.1083
_reflns_number_gt 2472
_reflns_number_total 3013
_reflns_threshold_expression >2\s(I)
_cod_data_source_file bi5032.cif
_cod_data_source_block 25
_cod_original_cell_volume 661.3(6)
_cod_database_code 1542859
_cod_depositor_comments
;

2017-03-17
Z value and formula fixed to values more according to usual
chemical conventions.                 miguel
;
_cod_original_formula_sum 'C28 H28 N4 O10'
_cod_original_formula_weight 580.54
_cod_original_formula_moiety 'C14 H12 O8, 2(C7 H8 N2 O)'
_cod_original_formula_units_Z 1

loop_
_symmetry_equiv_pos_as_xyz
'x, y, z'
'-x, -y, -z'

loop_
_atom_site_label
_atom_site_type_symbol
_atom_site_fract_x
_atom_site_fract_y
_atom_site_fract_z
_atom_site_U_iso_or_equiv
_atom_site_adp_type
_atom_site_occupancy
_atom_site_symmetry_multiplicity
_atom_site_calc_flag
_atom_site_refinement_flags
C1 C 0.2322(3) 0.40273(12) 0.57907(11) 0.0153(3) Uani 1 1 d .
C2 C 0.0373(3) 0.31886(12) 0.63581(11) 0.0153(3) Uani 1 1 d .
C3 C -0.0758(3) 0.25007(12) 0.57508(11) 0.0164(3) Uani 1 1 d .
H3 H -0.0331 0.2589 0.5007 0.020 Uiso 1 1 calc R
C4 C -0.2527(3) 0.16833(12) 0.62638(11) 0.0162(3) Uani 1 1 d .
C5 C -0.3172(3) 0.15646(12) 0.73683(11) 0.0181(3) Uani 1 1 d .
H5 H -0.4359 0.1015 0.7712 0.022 Uiso 1 1 calc R
C6 C -0.2052(3) 0.22653(13) 0.79674(11) 0.0186(3) Uani 1 1 d .
C7 C -0.0250(3) 0.30816(12) 0.74690(11) 0.0176(3) Uani 1 1 d .
H7 H 0.0518 0.3544 0.7868 0.021 Uiso 1 1 calc R
C8 C -0.4836(3) 0.14805(12) 0.26271(11) 0.0173(3) Uani 1 1 d .
C9 C -0.5281(3) 0.15221(13) 0.15308(11) 0.0199(3) Uani 1 1 d .
H9 H -0.4118 0.1003 0.1168 0.024 Uiso 1 1 calc R
C10 C -0.7442(3) 0.23322(13) 0.09805(11) 0.0193(3) Uani 1 1 d .
H10 H -0.7720 0.2354 0.0247 0.023 Uiso 1 1 calc R
C11 C -0.9213(3) 0.31173(12) 0.15029(11) 0.0164(3) Uani 1 1 d .
C12 C -0.8704(3) 0.30901(13) 0.25907(11) 0.0190(3) Uani 1 1 d .
H12 H -0.9836 0.3624 0.2947 0.023 Uiso 1 1 calc R
C13 C -0.6545(3) 0.22832(13) 0.31491(11) 0.0193(3) Uani 1 1 d .
H13 H -0.6234 0.2277 0.3877 0.023 Uiso 1 1 calc R
C14 C -1.1568(3) 0.39359(12) 0.08734(11) 0.0162(3) Uani 1 1 d .
N1 N -0.2820(3) 0.05905(11) 0.32326(11) 0.0206(3) Uani 1 1 d .
N2 N -1.3288(3) 0.46829(11) 0.13609(10) 0.0200(3) Uani 1 1 d .
O1 O -0.3550(2) 0.10123(9) 0.56436(8) 0.0225(2) Uani 1 1 d .
O2 O -0.2794(3) 0.20984(11) 0.90389(8) 0.0294(3) Uani 1 1 d .
O3 O 0.2816(2) 0.40852(9) 0.47822(8) 0.0204(2) Uani 1 1 d .
O4 O 0.3433(2) 0.46551(9) 0.63323(8) 0.0201(2) Uani 1 1 d .
O5 O -1.1936(2) 0.39137(9) -0.00998(8) 0.0204(2) Uani 1 1 d .
H1A H -0.141(4) 0.0340(18) 0.2831(16) 0.034(5) Uiso 1 1 d .
H1B H -0.221(4) 0.0821(18) 0.3809(17) 0.033(5) Uiso 1 1 d .
H1O H -0.476(4) 0.0587(19) 0.6005(16) 0.038(5) Uiso 1 1 d .
H2A H -1.306(4) 0.4721(17) 0.2044(17) 0.030(5) Uiso 1 1 d .
H2B H -1.472(4) 0.5143(17) 0.0960(15) 0.030(5) Uiso 1 1 d .
H2O H -0.221(5) 0.270(2) 0.932(2) 0.063(7) Uiso 1 1 d .
H4O H 0.522(8) 0.525(3) 0.575(3) 0.132(13) Uiso 1 1 d .

loop_
_atom_site_aniso_label
_atom_site_aniso_U_11
_atom_site_aniso_U_22
_atom_site_aniso_U_33
_atom_site_aniso_U_23
_atom_site_aniso_U_13
_atom_site_aniso_U_12
C1 0.0144(6) 0.0159(6) 0.0150(6) -0.0041(5) -0.0008(5) 0.0004(5)
C2 0.0132(6) 0.0154(6) 0.0169(6) -0.0032(5) 0.0001(5) -0.0011(5)
C3 0.0176(6) 0.0187(7) 0.0129(6) -0.0042(5) 0.0009(5) -0.0013(5)
C4 0.0164(6) 0.0158(6) 0.0169(6) -0.0045(5) -0.0032(5) -0.0014(5)
C5 0.0189(7) 0.0175(6) 0.0181(7) -0.0028(5) 0.0028(5) -0.0055(5)
C6 0.0208(7) 0.0210(7) 0.0144(6) -0.0051(5) 0.0028(5) -0.0029(5)
C7 0.0194(7) 0.0194(7) 0.0157(6) -0.0067(5) -0.0011(5) -0.0039(5)
C8 0.0154(6) 0.0166(6) 0.0197(7) -0.0014(5) 0.0005(5) -0.0061(5)
C9 0.0212(7) 0.0203(7) 0.0185(7) -0.0066(5) 0.0036(5) -0.0020(5)
C10 0.0229(7) 0.0224(7) 0.0134(6) -0.0047(5) 0.0008(5) -0.0054(6)
C11 0.0165(6) 0.0171(6) 0.0156(6) -0.0017(5) 0.0003(5) -0.0058(5)
C12 0.0202(7) 0.0207(7) 0.0168(7) -0.0066(5) 0.0008(5) -0.0017(5)
C13 0.0220(7) 0.0226(7) 0.0139(6) -0.0045(5) -0.0014(5) -0.0037(6)
C14 0.0172(6) 0.0172(6) 0.0149(6) -0.0020(5) 0.0003(5) -0.0074(5)
N1 0.0182(6) 0.0207(6) 0.0221(6) -0.0042(5) -0.0022(5) -0.0006(5)
N2 0.0201(6) 0.0226(6) 0.0169(6) -0.0045(5) -0.0036(5) 0.0000(5)
O1 0.0293(6) 0.0247(5) 0.0175(5) -0.0067(4) 0.0005(4) -0.0136(4)
O2 0.0442(7) 0.0344(6) 0.0154(5) -0.0097(5) 0.0094(5) -0.0209(5)
O3 0.0223(5) 0.0234(5) 0.0163(5) -0.0048(4) 0.0036(4) -0.0065(4)
O4 0.0196(5) 0.0235(5) 0.0204(5) -0.0080(4) 0.0015(4) -0.0085(4)
O5 0.0238(5) 0.0224(5) 0.0151(5) -0.0043(4) -0.0034(4) -0.0025(4)

loop_
_atom_type_symbol
_atom_type_description
_atom_type_scat_dispersion_real
_atom_type_scat_dispersion_imag
_atom_type_scat_source
C C 0.0033 0.0016 'International Tables Vol C Tables 4.2.6.8 and 6.1.1.4'
H H 0.0000 0.0000 'International Tables Vol C Tables 4.2.6.8 and 6.1.1.4'
N N 0.0061 0.0033 'International Tables Vol C Tables 4.2.6.8 and 6.1.1.4'
O O 0.0106 0.0060 'International Tables Vol C Tables 4.2.6.8 and 6.1.1.4'

loop_
_geom_angle_atom_site_label_1
_geom_angle_atom_site_label_2
_geom_angle_atom_site_label_3
_geom_angle
O3 C1 O4 122.86(12)
O3 C1 C2 117.80(11)
O4 C1 C2 119.34(12)
C7 C2 C3 121.49(12)
C7 C2 C1 120.54(12)
C3 C2 C1 117.96(12)
C4 C3 C2 119.41(12)
O1 C4 C5 122.52(12)
O1 C4 C3 117.54(12)
C5 C4 C3 119.94(12)
C4 C5 C6 120.26(13)
O2 C6 C7 122.80(13)
O2 C6 C5 116.59(13)
C7 C6 C5 120.61(13)
C6 C7 C2 118.29(12)
C13 C8 C9 119.23(13)
C13 C8 N1 119.49(13)
C9 C8 N1 121.14(13)
C10 C9 C8 120.12(13)
C9 C10 C11 121.11(13)
C10 C11 C12 118.31(13)
C10 C11 C14 118.33(12)
C12 C11 C14 123.36(12)
C13 C12 C11 121.03(13)
C12 C13 C8 120.16(13)
O5 C14 N2 120.35(13)
O5 C14 C11 120.53(12)
N2 C14 C11 119.12(12)

loop_
_geom_bond_atom_site_label_1
_geom_bond_atom_site_label_2
_geom_bond_distance
C1 O3 1.2627(17)
C1 O4 1.2787(16)
C1 C2 1.4804(19)
C2 C7 1.391(2)
C2 C3 1.3919(19)
C3 C4 1.3849(19)
C4 O1 1.3636(16)
C4 C5 1.384(2)
C5 C6 1.3932(19)
C6 O2 1.3496(18)
C6 C7 1.3902(19)
C8 C13 1.389(2)
C8 C9 1.391(2)
C8 N1 1.4060(19)
C9 C10 1.379(2)
C10 C11 1.390(2)
C11 C12 1.390(2)
C11 C14 1.486(2)
C12 C13 1.380(2)
C14 O5 1.2482(17)
C14 N2 1.3234(18)
